data_7060922
loop_
_publ_author_name
'Koz\'a\<cek, Pavel'
'Dost\'al, Libor'
'Hejda, Martin'
'Mikysek, Tom\'a\<s'
'R\%u\<zi\<cka, Ale\<s'
'Erben, Milan'

_publ_section_title
;
 Synthesis and properties of 1,2,3-diazapnictol-5-yl substituted
 ferrocenes
;
_journal_issue 38
_journal_name_full 'New Journal of Chemistry'
_journal_page_first 18171
_journal_page_last 18182
_journal_paper_doi 10.1039/D1NJ02666F
_journal_volume 45
_journal_year 2021
_chemical_formula_sum 'C14 H13 As Fe N2 O'
_chemical_formula_weight 356.03
_space_group_crystal_system monoclinic
_space_group_IT_number 14
_space_group_name_Hall '-P 2yn'
_space_group_name_H-M_alt 'P 1 21/n 1'
_atom_sites_solution_hydrogens geom
_audit_creation_method SHELXL-2014/7
_audit_update_record
;
2021-01-11 deposited with the CCDC.	2021-08-25 downloaded from the CCDC.
;
_cell_angle_alpha 90
_cell_angle_beta 92.284(4)
_cell_angle_gamma 90
_cell_formula_units_Z 4
_cell_length_a 11.5955(13)
_cell_length_b 7.3503(8)
_cell_length_c 15.4894(15)
_cell_measurement_reflns_used 25512
_cell_measurement_temperature 150(2)
_cell_measurement_theta_max 27.5
_cell_measurement_theta_min 1
_cell_volume 1319.1(2)
_computing_cell_refinement 'APEX3 v2016.9-0 (Bruker AXS)'
_computing_data_collection 'Bruker Instrument Service vV6.2.3'
_computing_data_reduction 'SAINT V8.37A (Bruker AXS Inc., 2015)'
_computing_molecular_graphics 'SHELXL-2017/1 (Sheldrick, 2017)'
_computing_publication_material 'Bruker SHELXTL'
_computing_structure_refinement 'SHELXL-2014/7 (Sheldrick, 2014)'
_computing_structure_solution 'XT, VERSION 2014/5'
_diffrn_ambient_temperature 150(2)
_diffrn_detector_area_resol_mean 10.4167
_diffrn_measured_fraction_theta_full 0.999
_diffrn_measured_fraction_theta_max 0.996
_diffrn_measurement_device_type 'Bruker D8 - Venture'
_diffrn_measurement_method '\f and \w scans to fill the Ewald sphere'
_diffrn_radiation_type MoK\a
_diffrn_radiation_wavelength 0.71073
_diffrn_reflns_av_R_equivalents 0.0748
_diffrn_reflns_av_unetI/netI 0.0403
_diffrn_reflns_Laue_measured_fraction_full 0.999
_diffrn_reflns_Laue_measured_fraction_max 0.996
_diffrn_reflns_limit_h_max 15
_diffrn_reflns_limit_h_min -15
_diffrn_reflns_limit_k_max 9
_diffrn_reflns_limit_k_min -9
_diffrn_reflns_limit_l_max 20
_diffrn_reflns_limit_l_min -19
_diffrn_reflns_number 25512
_diffrn_reflns_point_group_measured_fraction_full 0.999
_diffrn_reflns_point_group_measured_fraction_max 0.996
_diffrn_reflns_theta_full 25.242
_diffrn_reflns_theta_max 27.598
_diffrn_reflns_theta_min 2.153
_diffrn_source 'sealed X-ray tube'
_exptl_absorpt_coefficient_mu 3.624
_exptl_absorpt_correction_T_max 0.7456
_exptl_absorpt_correction_T_min 0.3872
_exptl_absorpt_correction_type multi-scan
_exptl_absorpt_process_details
;
SADABS-2016/2 - Bruker AXS area detector
scaling and absorption correction
;
_exptl_crystal_colour orange
_exptl_crystal_density_diffrn 1.793
_exptl_crystal_description block
_exptl_crystal_F_000 712
_exptl_crystal_size_max 0.507
_exptl_crystal_size_mid 0.353
_exptl_crystal_size_min 0.134
_refine_diff_density_max 0.690
_refine_diff_density_min -0.619
_refine_diff_density_rms 0.112
_refine_ls_extinction_method none
_refine_ls_goodness_of_fit_ref 1.101
_refine_ls_hydrogen_treatment constr
_refine_ls_matrix_type full
_refine_ls_number_parameters 173
_refine_ls_number_reflns 3058
_refine_ls_number_restraints 237
_refine_ls_restrained_S_all 1.070
_refine_ls_R_factor_all 0.0613
_refine_ls_R_factor_gt 0.0458
_refine_ls_shift/su_max 0.001
_refine_ls_shift/su_mean 0.000
_refine_ls_structure_factor_coef Fsqd
_refine_ls_weighting_details 'w=1/[\s^2^(Fo^2^)+(0.0116P)^2^+5.5142P] where P=(Fo^2^+2Fc^2^)/3'
_refine_ls_weighting_scheme calc
_refine_ls_wR_factor_gt 0.0843
_refine_ls_wR_factor_ref 0.0892
_reflns_Friedel_coverage 0.000
_reflns_number_gt 2535
_reflns_number_total 3058
_reflns_threshold_expression 'I > 2\s(I)'
_cod_data_source_file d1nj02666f2.cif
_cod_data_source_block me201001As1
_cod_depositor_comments 'Adding full bibliography for 7060916--7060926.cif.'
_cod_original_sg_symbol_H-M 'P 21/n'
_cod_database_code 7060922
_shelx_shelxl_version_number 2014/7
_shelx_space_group_comment
;
The symmetry employed for this shelxl refinement is uniquely defined
by the following loop, which should always be used as a source of
symmetry information in preference to the above space-group names.
They are only intended as comments.
;
_exptl_absorpt_special_details
;
The ratio of minimum to maximum
apparent transmission was 0.512
;

loop_
_space_group_symop_operation_xyz
'x, y, z'
'-x+1/2, y+1/2, -z+1/2'
'-x, -y, -z'
'x-1/2, -y-1/2, z-1/2'

loop_
_atom_site_label
_atom_site_type_symbol
_atom_site_fract_x
_atom_site_fract_y
_atom_site_fract_z
_atom_site_U_iso_or_equiv
_atom_site_adp_type
_atom_site_occupancy
_atom_site_site_symmetry_order
_atom_site_calc_flag
_atom_site_refinement_flags_posn
_atom_site_refinement_flags_adp
_atom_site_refinement_flags_occupancy
_atom_site_disorder_assembly
_atom_site_disorder_group
As1 As 0.46647(4) 0.43625(6) 0.80435(3) 0.02779(13) Uani 1 1 d . U . . .
Fe1 Fe 0.76452(5) 0.54250(7) 0.54418(3) 0.01489(13) Uani 1 1 d . U . . .
O1 O 0.3015(3) 0.1144(4) 0.7798(2) 0.0349(7) Uani 1 1 d . U . . .
N1 N 0.4654(3) 0.2343(4) 0.7324(2) 0.0184(6) Uani 1 1 d . U . . .
C1 C 0.7298(3) 0.3600(5) 0.6384(2) 0.0149(7) Uani 1 1 d . U . . .
N2 N 0.5542(3) 0.2186(4) 0.67869(19) 0.0162(6) Uani 1 1 d . U . . .
C2 C 0.8344(3) 0.4569(5) 0.6596(3) 0.0204(7) Uani 1 1 d . U . . .
H2 H 0.8493 0.5344 0.7120 0.024 Uiso 1 1 calc R U . . .
C3 C 0.9131(3) 0.4242(5) 0.5934(3) 0.0246(8) Uani 1 1 d . U . . .
H3 H 0.9928 0.4752 0.5906 0.030 Uiso 1 1 calc R U . . .
C4 C 0.8574(4) 0.3071(5) 0.5310(3) 0.0237(8) Uani 1 1 d . U . . .
H4 H 0.8913 0.2625 0.4765 0.028 Uiso 1 1 calc R U . . .
C5 C 0.7452(3) 0.2685(5) 0.5585(2) 0.0173(7) Uani 1 1 d . U . . .
H5 H 0.6864 0.1910 0.5271 0.021 Uiso 1 1 calc R U . . .
C6 C 0.6179(4) 0.6917(5) 0.5212(3) 0.0299(9) Uani 1 1 d . U . . .
H6 H 0.5410 0.6679 0.5461 0.036 Uiso 1 1 calc R U . . .
C8 C 0.8002(4) 0.8008(5) 0.5028(3) 0.0251(9) Uani 1 1 d . U . . .
H8 H 0.8750 0.8671 0.5123 0.030 Uiso 1 1 calc R U . . .
C7 C 0.7061(4) 0.8035(5) 0.5581(3) 0.0288(9) Uani 1 1 d . U . . .
H7 H 0.7027 0.8721 0.6137 0.035 Uiso 1 1 calc R U . . .
C9 C 0.7698(4) 0.6869(5) 0.4315(3) 0.0246(8) Uani 1 1 d . U . . .
H9 H 0.8194 0.6590 0.3818 0.030 Uiso 1 1 calc R U . . .
C10 C 0.6575(4) 0.6189(5) 0.4434(3) 0.0272(9) Uani 1 1 d . U . . .
H10 H 0.6134 0.5351 0.4033 0.033 Uiso 1 1 calc R U . . .
C11 C 0.6270(3) 0.3575(5) 0.6900(2) 0.0153(7) Uani 1 1 d . U . . .
C12 C 0.5996(4) 0.4891(5) 0.7524(3) 0.0230(8) Uani 1 1 d . U . . .
H12 H 0.6456 0.5931 0.7656 0.028 Uiso 1 1 calc R U . . .
C13 C 0.3790(3) 0.1001(5) 0.7305(3) 0.0240(8) Uani 1 1 d . U . . .
C14 C 0.3922(4) -0.0527(6) 0.6679(3) 0.0301(9) Uani 1 1 d . U . . .
H14A H 0.3922 -0.0040 0.6090 0.045 Uiso 1 1 calc R U . . .
H14B H 0.3279 -0.1381 0.6728 0.045 Uiso 1 1 calc R U . . .
H14C H 0.4652 -0.1161 0.6810 0.045 Uiso 1 1 calc R U . . .

loop_
_atom_site_aniso_label
_atom_site_aniso_U_11
_atom_site_aniso_U_22
_atom_site_aniso_U_33
_atom_site_aniso_U_23
_atom_site_aniso_U_13
_atom_site_aniso_U_12
As1 0.0324(3) 0.0289(2) 0.0225(2) -0.00150(18) 0.00726(17) 0.00504(19)
Fe1 0.0191(3) 0.0084(2) 0.0171(3) 0.0014(2) -0.0005(2) -0.0002(2)
O1 0.0280(16) 0.0337(16) 0.0440(19) 0.0130(14) 0.0148(14) 0.0035(13)
N1 0.0186(16) 0.0182(14) 0.0185(16) 0.0052(12) 0.0032(12) 0.0042(12)
C1 0.0155(16) 0.0117(15) 0.0171(16) 0.0041(13) -0.0034(13) -0.0010(13)
N2 0.0174(15) 0.0151(13) 0.0164(15) 0.0044(11) 0.0025(12) 0.0015(12)
C2 0.0193(18) 0.0184(17) 0.0230(18) 0.0011(15) -0.0061(14) -0.0041(15)
C3 0.0184(18) 0.0211(18) 0.034(2) 0.0075(16) 0.0004(15) 0.0042(15)
C4 0.026(2) 0.0141(16) 0.031(2) 0.0018(15) 0.0058(16) 0.0058(15)
C5 0.0239(19) 0.0084(14) 0.0196(18) 0.0014(13) 0.0001(15) 0.0000(13)
C6 0.027(2) 0.0220(19) 0.041(2) 0.0138(17) 0.0057(17) 0.0080(16)
C8 0.031(2) 0.0111(16) 0.034(2) 0.0070(15) -0.0007(17) -0.0042(15)
C7 0.044(2) 0.0143(17) 0.029(2) 0.0031(15) 0.0064(18) 0.0052(16)
C9 0.032(2) 0.0189(18) 0.0234(19) 0.0098(15) 0.0037(16) 0.0058(16)
C10 0.032(2) 0.0198(18) 0.029(2) 0.0074(16) -0.0074(16) 0.0020(16)
C11 0.0184(17) 0.0137(15) 0.0136(16) 0.0057(13) -0.0027(13) 0.0013(13)
C12 0.025(2) 0.0196(18) 0.0240(19) -0.0014(15) -0.0017(16) 0.0006(15)
C13 0.0194(18) 0.0211(18) 0.032(2) 0.0129(15) 0.0010(16) 0.0032(15)
C14 0.021(2) 0.0215(19) 0.048(3) 0.0054(18) 0.0034(18) -0.0043(17)

loop_
_atom_type_symbol
_atom_type_description
_atom_type_scat_dispersion_real
_atom_type_scat_dispersion_imag
_atom_type_scat_source
C C 0.0033 0.0016 'International Tables Vol C Tables 4.2.6.8 and 6.1.1.4'
H H 0.0000 0.0000 'International Tables Vol C Tables 4.2.6.8 and 6.1.1.4'
As As 0.0499 2.0058 'International Tables Vol C Tables 4.2.6.8 and 6.1.1.4'
Fe Fe 0.3463 0.8444 'International Tables Vol C Tables 4.2.6.8 and 6.1.1.4'
N N 0.0061 0.0033 'International Tables Vol C Tables 4.2.6.8 and 6.1.1.4'
O O 0.0106 0.0060 'International Tables Vol C Tables 4.2.6.8 and 6.1.1.4'

loop_
_geom_angle_atom_site_label_1
_geom_angle_atom_site_label_2
_geom_angle_atom_site_label_3
_geom_angle
_geom_angle_site_symmetry_1
_geom_angle_site_symmetry_3
_geom_angle_publ_flag
C12 As1 N1 83.71(16) . . ?
C2 Fe1 C1 41.28(14) . . ?
C2 Fe1 C10 165.88(17) . . ?
C1 Fe1 C10 126.88(16) . . ?
C2 Fe1 C5 68.93(15) . . ?
C1 Fe1 C5 40.96(14) . . ?
C10 Fe1 C5 106.83(16) . . ?
C2 Fe1 C6 128.24(17) . . ?
C1 Fe1 C6 106.96(16) . . ?
C10 Fe1 C6 40.54(18) . . ?
C5 Fe1 C6 117.04(17) . . ?
C2 Fe1 C9 152.43(17) . . ?
C1 Fe1 C9 165.39(16) . . ?
C10 Fe1 C9 40.56(17) . . ?
C5 Fe1 C9 127.77(16) . . ?
C6 Fe1 C9 68.03(17) . . ?
C2 Fe1 C7 108.58(17) . . ?
C1 Fe1 C7 117.78(16) . . ?
C10 Fe1 C7 68.20(18) . . ?
C5 Fe1 C7 151.03(17) . . ?
C6 Fe1 C7 40.47(18) . . ?
C9 Fe1 C7 68.01(17) . . ?
C2 Fe1 C3 40.73(16) . . ?
C1 Fe1 C3 68.97(15) . . ?
C10 Fe1 C3 151.70(17) . . ?
C5 Fe1 C3 68.60(16) . . ?
C6 Fe1 C3 166.95(18) . . ?
C9 Fe1 C3 118.95(17) . . ?
C7 Fe1 C3 129.39(18) . . ?
C2 Fe1 C8 118.88(16) . . ?
C1 Fe1 C8 151.98(16) . . ?
C10 Fe1 C8 68.24(17) . . ?
C5 Fe1 C8 166.50(16) . . ?
C6 Fe1 C8 68.01(17) . . ?
C9 Fe1 C8 40.52(17) . . ?
C7 Fe1 C8 40.36(17) . . ?
C3 Fe1 C8 109.38(17) . . ?
C2 Fe1 C4 68.58(16) . . ?
C1 Fe1 C4 68.61(15) . . ?
C10 Fe1 C4 117.54(17) . . ?
C5 Fe1 C4 40.44(15) . . ?
C6 Fe1 C4 150.65(18) . . ?
C9 Fe1 C4 108.57(16) . . ?
C7 Fe1 C4 167.64(18) . . ?
C3 Fe1 C4 40.79(17) . . ?
C8 Fe1 C4 129.48(17) . . ?
N2 N1 C13 119.0(3) . . ?
N2 N1 As1 116.8(2) . . ?
C13 N1 As1 124.2(3) . . ?
C5 C1 C2 107.4(3) . . ?
C5 C1 C11 127.0(3) . . ?
C2 C1 C11 125.6(3) . . ?
C5 C1 Fe1 69.7(2) . . ?
C2 C1 Fe1 69.3(2) . . ?
C11 C1 Fe1 126.1(2) . . ?
C11 N2 N1 110.3(3) . . ?
C3 C2 C1 108.2(3) . . ?
C3 C2 Fe1 70.2(2) . . ?
C1 C2 Fe1 69.4(2) . . ?
C3 C2 H2 125.9 . . ?
C1 C2 H2 125.9 . . ?
Fe1 C2 H2 125.9 . . ?
C2 C3 C4 107.7(4) . . ?
C2 C3 Fe1 69.0(2) . . ?
C4 C3 Fe1 69.7(2) . . ?
C2 C3 H3 126.1 . . ?
C4 C3 H3 126.1 . . ?
Fe1 C3 H3 126.1 . . ?
C5 C4 C3 108.3(4) . . ?
C5 C4 Fe1 69.3(2) . . ?
C3 C4 Fe1 69.5(2) . . ?
C5 C4 H4 125.9 . . ?
C3 C4 H4 125.9 . . ?
Fe1 C4 H4 125.9 . . ?
C4 C5 C1 108.4(3) . . ?
C4 C5 Fe1 70.3(2) . . ?
C1 C5 Fe1 69.32(19) . . ?
C4 C5 H5 125.8 . . ?
C1 C5 H5 125.8 . . ?
Fe1 C5 H5 125.8 . . ?
C10 C6 C7 108.1(4) . . ?
C10 C6 Fe1 69.4(2) . . ?
C7 C6 Fe1 70.0(2) . . ?
C10 C6 H6 125.9 . . ?
C7 C6 H6 125.9 . . ?
Fe1 C6 H6 125.9 . . ?
C7 C8 C9 107.8(4) . . ?
C7 C8 Fe1 69.7(2) . . ?
C9 C8 Fe1 69.5(2) . . ?
C7 C8 H8 126.1 . . ?
C9 C8 H8 126.1 . . ?
Fe1 C8 H8 126.1 . . ?
C8 C7 C6 108.0(4) . . ?
C8 C7 Fe1 69.9(2) . . ?
C6 C7 Fe1 69.5(2) . . ?
C8 C7 H7 126.0 . . ?
C6 C7 H7 126.0 . . ?
Fe1 C7 H7 126.0 . . ?
C10 C9 C8 108.0(4) . . ?
C10 C9 Fe1 69.3(2) . . ?
C8 C9 Fe1 70.0(2) . . ?
C10 C9 H9 126.0 . . ?
C8 C9 H9 126.0 . . ?
Fe1 C9 H9 126.0 . . ?
C6 C10 C9 108.0(4) . . ?
C6 C10 Fe1 70.0(2) . . ?
C9 C10 Fe1 70.1(2) . . ?
C6 C10 H10 126.0 . . ?
C9 C10 H10 126.0 . . ?
Fe1 C10 H10 126.0 . . ?
N2 C11 C12 117.2(3) . . ?
N2 C11 C1 117.7(3) . . ?
C12 C11 C1 125.2(3) . . ?
C11 C12 As1 112.1(3) . . ?
C11 C12 H12 124.0 . . ?
As1 C12 H12 124.0 . . ?
O1 C13 N1 118.3(4) . . ?
O1 C13 C14 125.0(4) . . ?
N1 C13 C14 116.7(3) . . ?
C13 C14 H14A 109.5 . . ?
C13 C14 H14B 109.5 . . ?
H14A C14 H14B 109.5 . . ?
C13 C14 H14C 109.5 . . ?
H14A C14 H14C 109.5 . . ?
H14B C14 H14C 109.5 . . ?

loop_
_geom_bond_atom_site_label_1
_geom_bond_atom_site_label_2
_geom_bond_distance
_geom_bond_site_symmetry_2
_geom_bond_publ_flag
As1 C12 1.811(4) . ?
As1 N1 1.856(3) . ?
Fe1 C2 2.033(4) . ?
Fe1 C1 2.035(3) . ?
Fe1 C10 2.035(4) . ?
Fe1 C5 2.040(3) . ?
Fe1 C6 2.043(4) . ?
Fe1 C9 2.046(4) . ?
Fe1 C7 2.049(4) . ?
Fe1 C3 2.049(4) . ?
Fe1 C8 2.052(4) . ?
Fe1 C4 2.052(4) . ?
O1 C13 1.208(5) . ?
N1 N2 1.354(4) . ?
N1 C13 1.405(5) . ?
C1 C5 1.426(5) . ?
C1 C2 1.434(5) . ?
C1 C11 1.461(5) . ?
N2 C11 1.332(5) . ?
C2 C3 1.421(6) . ?
C2 H2 1.0000 . ?
C3 C4 1.429(6) . ?
C3 H3 1.0000 . ?
C4 C5 1.415(5) . ?
C4 H4 1.0000 . ?
C5 H5 1.0000 . ?
C6 C10 1.413(6) . ?
C6 C7 1.415(6) . ?
C6 H6 1.0000 . ?
C8 C7 1.415(6) . ?
C8 C9 1.419(6) . ?
C8 H8 1.0000 . ?
C7 H7 1.0000 . ?
C9 C10 1.414(6) . ?
C9 H9 1.0000 . ?
C10 H10 1.0000 . ?
C11 C12 1.413(5) . ?
C12 H12 0.9500 . ?
C13 C14 1.495(6) . ?
C14 H14A 0.9800 . ?
C14 H14B 0.9800 . ?
C14 H14C 0.9800 . ?
